data_1566151
loop_
_publ_author_name
'Guo, Rui'
'Zhang, Xin'
'Li, Tong'
'Li, Qianli'
'Ruiz, David A.'
'Liu, Liu Leo'
'Tung, Chen-Ho'
'Kong, Lingbing'

_publ_section_title
;
 Unraveling the reactivity of a cationic iminoborane: avenues to unusual
 boron cations
;
_journal_issue 8
_journal_name_full 'Chemical Science'
_journal_page_first 2303
_journal_page_last 2309
_journal_paper_doi 10.1039/D2SC00002D
_journal_volume 13
_journal_year 2022
_chemical_formula_moiety 'C29 H49 B Br N3'
_chemical_formula_sum 'C29 H49 B Br N3'
_chemical_formula_weight 530.43
_space_group_crystal_system orthorhombic
_space_group_IT_number 33
_space_group_name_Hall 'P 2c -2n'
_space_group_name_H-M_alt 'P n a 21'
_atom_sites_solution_hydrogens geom
_atom_sites_solution_primary dual
_audit_creation_date 2021-04-16
_audit_creation_method
;
Olex2 1.3
(compiled 2020.11.12 svn.r5f609507 for OlexSys, GUI svn.r6272)
;
_audit_update_record
;
2021-04-16 deposited with the CCDC.	2022-01-26 downloaded from the CCDC.
;
_cell_angle_alpha 90
_cell_angle_beta 90
_cell_angle_gamma 90
_cell_formula_units_Z 4
_cell_length_a 16.6843(11)
_cell_length_b 10.1022(8)
_cell_length_c 17.8126(10)
_cell_measurement_reflns_used 5388
_cell_measurement_temperature 173.00(10)
_cell_measurement_theta_max 76.1470
_cell_measurement_theta_min 4.9410
_cell_volume 3002.3(4)
_computing_cell_refinement 'CrysAlisPro 1.171.39.46 (Rigaku OD, 2018)'
_computing_data_collection 'CrysAlisPro 1.171.39.46 (Rigaku OD, 2018)'
_computing_data_reduction 'CrysAlisPro 1.171.39.46 (Rigaku OD, 2018)'
_computing_molecular_graphics 'Olex2 1.3 (Dolomanov et al., 2009)'
_computing_publication_material 'Olex2 1.3 (Dolomanov et al., 2009)'
_computing_structure_refinement 'SHELXL 2018/3 (Sheldrick, 2015)'
_computing_structure_solution 'SHELXT 2018/2 (Sheldrick, 2018)'
_diffrn_ambient_environment N~2~
_diffrn_ambient_temperature 173.00(10)
_diffrn_detector 'CCD plate'
_diffrn_detector_type HyPix
_diffrn_measured_fraction_theta_full 0.987
_diffrn_measured_fraction_theta_max 0.987
_diffrn_measurement_details
;
List of Runs (angles in degrees, time in seconds):

  # Type    Start    End  Width  t~exp~   \w     \q     \k     \f   Frames
#--------------------------------------------------------------------------
  1  \w    106.00 168.00   1.00    0.40    --  106.49 122.00 133.00   62
  2  \w    100.00 175.00   1.00    0.40    --  106.49  19.00 -30.00   75
  3  \w    -15.00  10.00   1.00    0.10    --   48.45 -19.00 121.00   25
  4  \w     41.00 106.00   1.00    0.40    --  106.49-125.00  90.00   65
  5  \w    -27.00  27.00   1.00    0.10    --  -48.45  19.00 150.00   54
  6  \w    -27.00  27.00   1.00    0.10    --  -48.45  19.00  30.00   54
  7  \w   -121.00 -96.00   1.00    0.40    --  -86.25 -19.00 121.00   25
  8  \w   -159.00 -90.00   1.00    0.40    --  -86.25-109.00 -46.00   69
;
_diffrn_measurement_device 'four-circle diffractometer'
_diffrn_measurement_device_type 'XtaLAB Synergy, Dualflex, HyPix'
_diffrn_measurement_method '\w scans'
_diffrn_orient_matrix_type 'CrysAlisPro convention (1999,Acta A55,543-557)'
_diffrn_orient_matrix_UB_11 -0.0341270000
_diffrn_orient_matrix_UB_12 0.0899746000
_diffrn_orient_matrix_UB_13 0.0038208000
_diffrn_orient_matrix_UB_21 -0.0163328000
_diffrn_orient_matrix_UB_22 0.0021820000
_diffrn_orient_matrix_UB_23 -0.0859691000
_diffrn_orient_matrix_UB_31 -0.1477310000
_diffrn_orient_matrix_UB_32 -0.0206383000
_diffrn_orient_matrix_UB_33 0.0086532000
_diffrn_radiation_monochromator mirror
_diffrn_radiation_probe x-ray
_diffrn_radiation_type 'Cu K\a'
_diffrn_radiation_wavelength 1.54184
_diffrn_reflns_av_R_equivalents 0.0482
_diffrn_reflns_av_unetI/netI 0.0476
_diffrn_reflns_Laue_measured_fraction_full 0.987
_diffrn_reflns_Laue_measured_fraction_max 0.987
_diffrn_reflns_limit_h_max 19
_diffrn_reflns_limit_h_min -19
_diffrn_reflns_limit_k_max 6
_diffrn_reflns_limit_k_min -12
_diffrn_reflns_limit_l_max 21
_diffrn_reflns_limit_l_min -14
_diffrn_reflns_number 8657
_diffrn_reflns_point_group_measured_fraction_full 0.756
_diffrn_reflns_point_group_measured_fraction_max 0.755
_diffrn_reflns_theta_full 67.071
_diffrn_reflns_theta_max 67.071
_diffrn_reflns_theta_min 4.966
_diffrn_source 'micro-focus sealed X-ray tube'
_diffrn_source_type 'PhotonJet (Cu) X-ray Source'
_exptl_absorpt_coefficient_mu 1.998
_exptl_absorpt_correction_T_max 1.00000
_exptl_absorpt_correction_T_min 0.45584
_exptl_absorpt_correction_type multi-scan
_exptl_absorpt_process_details
;
CrysAlisPro 1.171.39.46 (Rigaku Oxford Diffraction, 2018)
Empirical absorption correction using spherical harmonics,
 implemented in SCALE3 ABSPACK scaling algorithm.
;
_exptl_crystal_colour colourless
_exptl_crystal_colour_primary colourless
_exptl_crystal_density_diffrn 1.174
_exptl_crystal_description block
_exptl_crystal_F_000 1136
_exptl_crystal_size_max 0.4
_exptl_crystal_size_mid 0.4
_exptl_crystal_size_min 0.3
_refine_diff_density_max 0.407
_refine_diff_density_min -0.564
_refine_diff_density_rms 0.059
_refine_ls_abs_structure_details
;
 Flack x determined using 1139 quotients [(I+)-(I-)]/[(I+)+(I-)]
 (Parsons, Flack and Wagner, Acta Cryst. B69 (2013) 249-259).
;
_refine_ls_abs_structure_Flack 0.02(3)
_refine_ls_extinction_method none
_refine_ls_goodness_of_fit_ref 1.055
_refine_ls_hydrogen_treatment constr
_refine_ls_matrix_type full
_refine_ls_number_parameters 333
_refine_ls_number_reflns 4047
_refine_ls_number_restraints 21
_refine_ls_restrained_S_all 1.056
_refine_ls_R_factor_all 0.0412
_refine_ls_R_factor_gt 0.0365
_refine_ls_shift/su_max 0.000
_refine_ls_shift/su_mean 0.000
_refine_ls_structure_factor_coef Fsqd
_refine_ls_weighting_details 'w=1/[\s^2^(Fo^2^)+(0.0530P)^2^+1.3491P] where P=(Fo^2^+2Fc^2^)/3'
_refine_ls_weighting_scheme calc
_refine_ls_wR_factor_gt 0.0940
_refine_ls_wR_factor_ref 0.1008
_reflns_Friedel_coverage 0.478
_reflns_Friedel_fraction_full 0.507
_reflns_Friedel_fraction_max 0.507
_reflns_number_gt 3776
_reflns_number_total 4047
_reflns_threshold_expression 'I > 2\s(I)'
_cod_data_source_file d2sc00002d2.cif
_cod_data_source_block klb-93
_cod_depositor_comments 'Adding full bibliography for 1566151--1566160.cif.'
_cod_database_code 1566151
_shelx_shelxl_version_number 2018/3
_chemical_oxdiff_formula CNB
_shelx_space_group_comment
;
The symmetry employed for this shelxl refinement is uniquely defined
by the following loop, which should always be used as a source of
symmetry information in preference to the above space-group names.
They are only intended as comments.
;
_shelx_estimated_absorpt_t_max 0.585
_shelx_estimated_absorpt_t_min 0.502
_reflns_odcompleteness_completeness 57.25
_reflns_odcompleteness_iscentric 1
_reflns_odcompleteness_theta 66.97
_olex2_refinement_description
;
1. Fixed Uiso
 At 1.2 times of:
  All C(H) groups
 At 1.5 times of:
  All C(H,H,H) groups
2. Restrained distances
 C18B-C15 = C18A-C15
 1.51 with sigma of 0.02
3. Uiso/Uaniso restraints and constraints
C18A \\sim C18B: within 2A with sigma of 0.01 and sigma for terminal atoms of
0.02 within 2A
Uanis(C18A) \\sim Ueq, Uanis(C18B) \\sim Ueq: with sigma of 0.01 and sigma for
terminal atoms of 0.02
4. Others
 Sof(C18B)=Sof(H18A)=Sof(H18B)=Sof(H18C)=1-FVAR(1)
 Sof(C18A)=Sof(H18D)=Sof(H18E)=Sof(H18F)=FVAR(1)
5.a Ternary CH refined with riding coordinates:
 C22(H22), C25(H25)
5.b Aromatic/amide H refined with riding coordinates:
 C5(H5), C3(H3)
5.c Idealised Me refined as rotating group:
 C28(H28A,H28B,H28C), C29(H29A,H29B,H29C), C23(H23A,H23B,H23C), C24(H24A,H24B,
 H24C), C27(H27A,H27B,H27C), C26(H26A,H26B,H26C), C14(H14A,H14B,H14C), C13(H13A,
 H13B,H13C), C12(H12A,H12B,H12C), C8(H8A,H8B,H8C), C10(H10A,H10B,H10C), C9(H9A,
 H9B,H9C), C16(H16A,H16B,H16C), C17(H17A,H17B,H17C), C18B(H18A,H18B,H18C),
 C18A(H18D,H18E,H18F)
;
_olex2_submission_special_instructions 'No special instructions were received'
_oxdiff_exptl_absorpt_empirical_details
;
Empirical correction (ABSPACK) includes:
- Absorption correction using spherical harmonics
- Frame scaling
;
_oxdiff_exptl_absorpt_empirical_full_max 2.136
_oxdiff_exptl_absorpt_empirical_full_min 0.595

loop_
_space_group_symop_operation_xyz
'x, y, z'
'-x, -y, z+1/2'
'-x+1/2, y+1/2, z+1/2'
'x+1/2, -y+1/2, z'

loop_
_atom_site_label
_atom_site_type_symbol
_atom_site_fract_x
_atom_site_fract_y
_atom_site_fract_z
_atom_site_U_iso_or_equiv
_atom_site_adp_type
_atom_site_occupancy
_atom_site_site_symmetry_order
_atom_site_calc_flag
_atom_site_refinement_flags_posn
_atom_site_refinement_flags_adp
_atom_site_refinement_flags_occupancy
_atom_site_disorder_assembly
_atom_site_disorder_group
Br1 Br -0.04986(2) 0.49814(4) 0.22249(6) 0.03009(16) Uani 1 1 d . . . . .
N1 N 0.1169(2) 0.4146(3) 0.2715(2) 0.0200(7) Uani 1 1 d . . . . .
N3 N -0.03929(18) 0.2400(3) 0.3668(2) 0.0194(7) Uani 1 1 d . . . . .
N2 N -0.0086(2) 0.4190(3) 0.4268(2) 0.0218(7) Uani 1 1 d . . . . .
C19 C -0.0012(2) 0.3573(4) 0.3608(2) 0.0184(8) Uani 1 1 d . . . . .
C28 C -0.0720(3) 0.3760(5) 0.5560(3) 0.0356(11) Uani 1 1 d . . . . .
H28A H -0.024413 0.367536 0.585997 0.053 Uiso 1 1 calc R U . . .
H28B H -0.112541 0.317389 0.574905 0.053 Uiso 1 1 calc R U . . .
H28C H -0.090991 0.465585 0.558347 0.053 Uiso 1 1 calc R U . . .
C20 C -0.0532(2) 0.3409(4) 0.4764(3) 0.0244(9) Uani 1 1 d . . . . .
C21 C -0.0726(2) 0.2286(4) 0.4383(2) 0.0231(8) Uani 1 1 d . . . . .
C29 C -0.1205(3) 0.1135(5) 0.4661(3) 0.0353(11) Uani 1 1 d . . . . .
H29A H -0.163323 0.095528 0.431517 0.053 Uiso 1 1 calc R U . . .
H29B H -0.142428 0.133890 0.514519 0.053 Uiso 1 1 calc R U . . .
H29C H -0.086535 0.037078 0.469907 0.053 Uiso 1 1 calc R U . . .
C23 C -0.0233(3) 0.0072(4) 0.3196(4) 0.0354(12) Uani 1 1 d . . . . .
H23A H 0.025590 0.008361 0.348023 0.053 Uiso 1 1 calc R U . . .
H23B H -0.014989 -0.040638 0.273668 0.053 Uiso 1 1 calc R U . . .
H23C H -0.064569 -0.035335 0.348367 0.053 Uiso 1 1 calc R U . . .
C22 C -0.0485(2) 0.1489(4) 0.3016(3) 0.0227(9) Uani 1 1 d . . . . .
H22 H -0.012160 0.180849 0.262444 0.027 Uiso 1 1 calc R U . . .
C24 C -0.1328(3) 0.1581(5) 0.2698(3) 0.0345(10) Uani 1 1 d . . . . .
H24A H -0.170940 0.137348 0.308419 0.052 Uiso 1 1 calc R U . . .
H24B H -0.138460 0.096453 0.229159 0.052 Uiso 1 1 calc R U . . .
H24C H -0.142209 0.246279 0.251809 0.052 Uiso 1 1 calc R U . . .
C27 C -0.0510(3) 0.6521(5) 0.4339(3) 0.0418(13) Uani 1 1 d . . . . .
H27A H -0.079919 0.637567 0.387994 0.063 Uiso 1 1 calc R U . . .
H27B H -0.031628 0.741558 0.435125 0.063 Uiso 1 1 calc R U . . .
H27C H -0.085984 0.637280 0.475819 0.063 Uiso 1 1 calc R U . . .
C25 C 0.0197(3) 0.5567(4) 0.4380(3) 0.0284(10) Uani 1 1 d . . . . .
H25 H 0.054351 0.577382 0.395204 0.034 Uiso 1 1 calc R U . . .
C26 C 0.0712(3) 0.5720(5) 0.5081(3) 0.0370(11) Uani 1 1 d . . . . .
H26A H 0.037675 0.568739 0.551853 0.056 Uiso 1 1 calc R U . . .
H26B H 0.098666 0.655427 0.506411 0.056 Uiso 1 1 calc R U . . .
H26C H 0.109686 0.501457 0.510139 0.056 Uiso 1 1 calc R U . . .
C1 C 0.1707(2) 0.4483(3) 0.2159(3) 0.0174(7) Uani 1 1 d . . . . .
C6 C 0.1943(2) 0.3523(4) 0.1606(2) 0.0189(8) Uani 1 1 d . . . . .
C5 C 0.2437(2) 0.3928(4) 0.1015(3) 0.0214(8) Uani 1 1 d . . . . .
H5 H 0.255789 0.331893 0.064057 0.026 Uiso 1 1 calc R U . . .
C4 C 0.2756(2) 0.5198(4) 0.0960(3) 0.0234(9) Uani 1 1 d . . . . .
C3 C 0.2598(2) 0.6055(4) 0.1546(2) 0.0207(8) Uani 1 1 d . . . . .
H3 H 0.283194 0.689102 0.153438 0.025 Uiso 1 1 calc R U . . .
C2 C 0.2107(2) 0.5737(3) 0.2157(3) 0.0193(8) Uani 1 1 d . . . . .
C11 C 0.2019(2) 0.6757(4) 0.2799(3) 0.0227(9) Uani 1 1 d . . . . .
C14 C 0.2629(3) 0.7912(4) 0.2722(3) 0.0340(11) Uani 1 1 d . . . . .
H14A H 0.316397 0.756050 0.270986 0.051 Uiso 1 1 calc R U . . .
H14B H 0.257557 0.849829 0.314339 0.051 Uiso 1 1 calc R U . . .
H14C H 0.252596 0.838949 0.226670 0.051 Uiso 1 1 calc R U . . .
C13 C 0.2197(3) 0.6104(4) 0.3556(3) 0.0282(9) Uani 1 1 d . . . . .
H13A H 0.184610 0.536205 0.362651 0.042 Uiso 1 1 calc R U . . .
H13B H 0.211410 0.673437 0.395179 0.042 Uiso 1 1 calc R U . . .
H13C H 0.274382 0.580699 0.356445 0.042 Uiso 1 1 calc R U . . .
C12 C 0.1188(3) 0.7389(4) 0.2789(3) 0.0282(9) Uani 1 1 d . . . . .
H12A H 0.113066 0.792039 0.234503 0.042 Uiso 1 1 calc R U . . .
H12B H 0.112263 0.793576 0.322505 0.042 Uiso 1 1 calc R U . . .
H12C H 0.078665 0.670712 0.278918 0.042 Uiso 1 1 calc R U . . .
C7 C 0.1656(2) 0.2060(4) 0.1627(2) 0.0211(8) Uani 1 1 d . . . . .
C8 C 0.2164(3) 0.1176(4) 0.1106(3) 0.0357(11) Uani 1 1 d . . . . .
H8A H 0.201006 0.026774 0.117132 0.054 Uiso 1 1 calc R U . . .
H8B H 0.272107 0.127704 0.122948 0.054 Uiso 1 1 calc R U . . .
H8C H 0.207842 0.143286 0.059354 0.054 Uiso 1 1 calc R U . . .
C10 C 0.1752(3) 0.1453(4) 0.2413(3) 0.0274(10) Uani 1 1 d . . . . .
H10A H 0.144986 0.196256 0.276928 0.041 Uiso 1 1 calc R U . . .
H10B H 0.230767 0.145844 0.255189 0.041 Uiso 1 1 calc R U . . .
H10C H 0.155773 0.055826 0.240866 0.041 Uiso 1 1 calc R U . . .
C9 C 0.0783(3) 0.1965(4) 0.1357(3) 0.0296(10) Uani 1 1 d . . . . .
H9A H 0.046167 0.259967 0.162221 0.044 Uiso 1 1 calc R U . . .
H9B H 0.058222 0.109050 0.145124 0.044 Uiso 1 1 calc R U . . .
H9C H 0.075991 0.214648 0.082819 0.044 Uiso 1 1 calc R U . . .
C15 C 0.3280(3) 0.5587(4) 0.0283(3) 0.0315(10) Uani 1 1 d D . . . .
C16 C 0.3427(5) 0.7064(6) 0.0233(5) 0.074(2) Uani 1 1 d . . . . .
H16A H 0.292428 0.751617 0.017927 0.112 Uiso 1 1 calc R U . . .
H16B H 0.376053 0.725090 -0.019276 0.112 Uiso 1 1 calc R U . . .
H16C H 0.368931 0.736079 0.068258 0.112 Uiso 1 1 calc R U . . .
C17 C 0.4078(5) 0.4889(9) 0.0358(6) 0.094(3) Uani 1 1 d . . . . .
H17A H 0.434834 0.520018 0.079951 0.140 Uiso 1 1 calc R U . . .
H17B H 0.440102 0.507142 -0.007615 0.140 Uiso 1 1 calc R U . . .
H17C H 0.399107 0.395227 0.039741 0.140 Uiso 1 1 calc R U . . .
C18B C 0.329(3) 0.459(4) -0.035(2) 0.071(10) Uani 0.20(3) 1 d D U P A 2
H18A H 0.362205 0.385793 -0.021146 0.106 Uiso 0.20(3) 1 calc R U P A 2
H18B H 0.349825 0.500417 -0.079328 0.106 Uiso 0.20(3) 1 calc R U P A 2
H18C H 0.275356 0.428996 -0.044120 0.106 Uiso 0.20(3) 1 calc R U P A 2
B1 B 0.0409(3) 0.4158(4) 0.2869(3) 0.0187(9) Uani 1 1 d . . . . .
C18A C 0.2847(8) 0.5229(14) -0.0451(5) 0.066(4) Uani 0.80(3) 1 d D U P A 1
H18D H 0.273040 0.429813 -0.045503 0.099 Uiso 0.80(3) 1 calc R U P A 1
H18E H 0.318429 0.544274 -0.087027 0.099 Uiso 0.80(3) 1 calc R U P A 1
H18F H 0.235638 0.572071 -0.048511 0.099 Uiso 0.80(3) 1 calc R U P A 1

loop_
_atom_site_aniso_label
_atom_site_aniso_U_11
_atom_site_aniso_U_22
_atom_site_aniso_U_33
_atom_site_aniso_U_23
_atom_site_aniso_U_13
_atom_site_aniso_U_12
Br1 0.0271(2) 0.0421(2) 0.0210(3) 0.00732(19) -0.0030(2) 0.00398(16)
N1 0.0242(17) 0.0213(14) 0.0145(17) -0.0010(14) -0.0001(13) -0.0012(12)
N3 0.0177(15) 0.0270(15) 0.0137(19) -0.0017(15) 0.0021(13) -0.0008(12)
N2 0.0223(17) 0.0292(17) 0.0140(19) -0.0007(15) 0.0010(14) -0.0015(13)
C19 0.0143(16) 0.0253(18) 0.016(2) -0.0013(17) -0.0018(15) 0.0036(14)
C28 0.037(2) 0.050(3) 0.019(3) -0.005(2) 0.007(2) -0.006(2)
C20 0.020(2) 0.037(2) 0.016(2) 0.0017(19) 0.0035(15) -0.0007(15)
C21 0.0229(19) 0.033(2) 0.014(2) 0.0023(17) 0.0021(16) -0.0030(16)
C29 0.038(2) 0.046(2) 0.022(3) 0.004(2) 0.008(2) -0.013(2)
C23 0.040(3) 0.029(2) 0.037(3) -0.0033(19) 0.002(2) 0.0018(17)
C22 0.024(2) 0.0257(19) 0.018(2) 0.0016(18) -0.0015(16) -0.0036(15)
C24 0.033(2) 0.040(2) 0.030(3) 0.002(2) -0.011(2) -0.0078(19)
C27 0.062(3) 0.035(2) 0.029(3) -0.005(2) 0.001(2) 0.015(2)
C25 0.043(3) 0.025(2) 0.017(2) -0.0034(18) 0.004(2) -0.0014(18)
C26 0.047(3) 0.040(3) 0.023(3) -0.008(2) -0.002(2) -0.010(2)
C1 0.0146(15) 0.0217(15) 0.016(2) 0.0035(18) -0.0004(17) 0.0027(12)
C6 0.0190(18) 0.0209(17) 0.017(2) 0.0004(17) 0.0007(16) -0.0001(14)
C5 0.024(2) 0.0249(18) 0.015(2) -0.0028(17) 0.0024(16) 0.0006(15)
C4 0.019(2) 0.031(2) 0.021(3) 0.0017(19) 0.0041(17) -0.0007(15)
C3 0.0234(19) 0.0202(17) 0.018(2) 0.0024(16) -0.0005(17) 0.0006(14)
C2 0.0169(15) 0.0215(16) 0.019(2) 0.0026(18) -0.0037(17) 0.0011(13)
C11 0.025(2) 0.0229(18) 0.020(2) -0.0044(17) 0.0015(17) -0.0048(16)
C14 0.040(2) 0.029(2) 0.034(3) -0.007(2) 0.004(2) -0.0083(19)
C13 0.034(2) 0.030(2) 0.021(2) -0.0043(19) -0.0036(18) 0.0022(16)
C12 0.030(2) 0.0240(18) 0.030(3) -0.0011(19) 0.0004(19) 0.0042(16)
C7 0.026(2) 0.0197(17) 0.017(2) -0.0028(16) 0.0025(17) -0.0015(15)
C8 0.051(3) 0.024(2) 0.033(3) -0.005(2) 0.013(2) 0.0005(19)
C10 0.030(2) 0.0217(17) 0.031(3) 0.0036(17) 0.0021(18) -0.0004(15)
C9 0.036(2) 0.034(2) 0.019(2) -0.0034(19) -0.0020(19) -0.0103(18)
C15 0.033(2) 0.035(2) 0.027(3) 0.006(2) 0.016(2) -0.0036(18)
C16 0.109(6) 0.048(3) 0.066(5) 0.009(3) 0.051(5) -0.008(3)
C17 0.057(5) 0.118(7) 0.106(8) 0.054(6) 0.054(5) 0.029(4)
C18B 0.071(17) 0.092(17) 0.049(15) 0.004(14) 0.032(13) -0.023(14)
B1 0.022(2) 0.0194(18) 0.015(3) -0.0028(17) -0.0010(17) 0.0004(16)
C18A 0.076(7) 0.102(8) 0.021(4) 0.002(4) 0.010(4) -0.043(6)

loop_
_atom_type_symbol
_atom_type_description
_atom_type_scat_dispersion_real
_atom_type_scat_dispersion_imag
_atom_type_scat_source
C C 0.0181 0.0091 'International Tables Vol C Tables 4.2.6.8 and 6.1.1.4'
H H 0.0000 0.0000 'International Tables Vol C Tables 4.2.6.8 and 6.1.1.4'
B B 0.0090 0.0039 'International Tables Vol C Tables 4.2.6.8 and 6.1.1.4'
Br Br -0.6763 1.2805 'International Tables Vol C Tables 4.2.6.8 and 6.1.1.4'
N N 0.0311 0.0180 'International Tables Vol C Tables 4.2.6.8 and 6.1.1.4'

loop_
_geom_angle_atom_site_label_1
_geom_angle_atom_site_label_2
_geom_angle_atom_site_label_3
_geom_angle
_geom_angle_site_symmetry_1
_geom_angle_site_symmetry_3
_geom_angle_publ_flag
B1 N1 C1 141.8(4) . . ?
C19 N3 C21 109.4(3) . . ?
C19 N3 C22 122.0(3) . . ?
C21 N3 C22 128.3(3) . . ?
C19 N2 C20 110.0(3) . . ?
C19 N2 C25 121.8(3) . . ?
C20 N2 C25 127.9(4) . . ?
N3 C19 B1 126.5(4) . . ?
N2 C19 N3 107.2(3) . . ?
N2 C19 B1 126.2(3) . . ?
H28A C28 H28B 109.5 . . ?
H28A C28 H28C 109.5 . . ?
H28B C28 H28C 109.5 . . ?
C20 C28 H28A 109.5 . . ?
C20 C28 H28B 109.5 . . ?
C20 C28 H28C 109.5 . . ?
N2 C20 C28 125.2(4) . . ?
C21 C20 N2 106.4(4) . . ?
C21 C20 C28 128.4(4) . . ?
N3 C21 C29 125.3(4) . . ?
C20 C21 N3 107.0(3) . . ?
C20 C21 C29 127.7(4) . . ?
C21 C29 H29A 109.5 . . ?
C21 C29 H29B 109.5 . . ?
C21 C29 H29C 109.5 . . ?
H29A C29 H29B 109.5 . . ?
H29A C29 H29C 109.5 . . ?
H29B C29 H29C 109.5 . . ?
H23A C23 H23B 109.5 . . ?
H23A C23 H23C 109.5 . . ?
H23B C23 H23C 109.5 . . ?
C22 C23 H23A 109.5 . . ?
C22 C23 H23B 109.5 . . ?
C22 C23 H23C 109.5 . . ?
N3 C22 C23 112.8(4) . . ?
N3 C22 H22 106.7 . . ?
N3 C22 C24 110.4(3) . . ?
C23 C22 H22 106.7 . . ?
C24 C22 C23 113.0(4) . . ?
C24 C22 H22 106.7 . . ?
C22 C24 H24A 109.5 . . ?
C22 C24 H24B 109.5 . . ?
C22 C24 H24C 109.5 . . ?
H24A C24 H24B 109.5 . . ?
H24A C24 H24C 109.5 . . ?
H24B C24 H24C 109.5 . . ?
H27A C27 H27B 109.5 . . ?
H27A C27 H27C 109.5 . . ?
H27B C27 H27C 109.5 . . ?
C25 C27 H27A 109.5 . . ?
C25 C27 H27B 109.5 . . ?
C25 C27 H27C 109.5 . . ?
N2 C25 C27 109.9(4) . . ?
N2 C25 H25 106.5 . . ?
N2 C25 C26 112.7(4) . . ?
C27 C25 H25 106.5 . . ?
C26 C25 C27 114.3(4) . . ?
C26 C25 H25 106.5 . . ?
C25 C26 H26A 109.5 . . ?
C25 C26 H26B 109.5 . . ?
C25 C26 H26C 109.5 . . ?
H26A C26 H26B 109.5 . . ?
H26A C26 H26C 109.5 . . ?
H26B C26 H26C 109.5 . . ?
N1 C1 C6 120.3(3) . . ?
N1 C1 C2 121.6(4) . . ?
C2 C1 C6 117.9(4) . . ?
C1 C6 C7 122.7(3) . . ?
C5 C6 C1 118.7(3) . . ?
C5 C6 C7 118.5(4) . . ?
C6 C5 H5 118.4 . . ?
C4 C5 C6 123.3(4) . . ?
C4 C5 H5 118.4 . . ?
C5 C4 C15 120.5(4) . . ?
C3 C4 C5 116.8(4) . . ?
C3 C4 C15 122.7(4) . . ?
C4 C3 H3 118.1 . . ?
C4 C3 C2 123.7(3) . . ?
C2 C3 H3 118.1 . . ?
C1 C2 C11 122.9(4) . . ?
C3 C2 C1 118.6(4) . . ?
C3 C2 C11 118.5(3) . . ?
C2 C11 C14 111.9(4) . . ?
C13 C11 C2 110.2(3) . . ?
C13 C11 C14 105.9(4) . . ?
C12 C11 C2 110.9(4) . . ?
C12 C11 C14 106.3(3) . . ?
C12 C11 C13 111.5(4) . . ?
C11 C14 H14A 109.5 . . ?
C11 C14 H14B 109.5 . . ?
C11 C14 H14C 109.5 . . ?
H14A C14 H14B 109.5 . . ?
H14A C14 H14C 109.5 . . ?
H14B C14 H14C 109.5 . . ?
C11 C13 H13A 109.5 . . ?
C11 C13 H13B 109.5 . . ?
C11 C13 H13C 109.5 . . ?
H13A C13 H13B 109.5 . . ?
H13A C13 H13C 109.5 . . ?
H13B C13 H13C 109.5 . . ?
C11 C12 H12A 109.5 . . ?
C11 C12 H12B 109.5 . . ?
C11 C12 H12C 109.5 . . ?
H12A C12 H12B 109.5 . . ?
H12A C12 H12C 109.5 . . ?
H12B C12 H12C 109.5 . . ?
C8 C7 C6 111.5(3) . . ?
C10 C7 C6 111.7(3) . . ?
C10 C7 C8 105.0(3) . . ?
C9 C7 C6 110.1(3) . . ?
C9 C7 C8 107.3(4) . . ?
C9 C7 C10 111.1(3) . . ?
C7 C8 H8A 109.5 . . ?
C7 C8 H8B 109.5 . . ?
C7 C8 H8C 109.5 . . ?
H8A C8 H8B 109.5 . . ?
H8A C8 H8C 109.5 . . ?
H8B C8 H8C 109.5 . . ?
C7 C10 H10A 109.5 . . ?
C7 C10 H10B 109.5 . . ?
C7 C10 H10C 109.5 . . ?
H10A C10 H10B 109.5 . . ?
H10A C10 H10C 109.5 . . ?
H10B C10 H10C 109.5 . . ?
C7 C9 H9A 109.5 . . ?
C7 C9 H9B 109.5 . . ?
C7 C9 H9C 109.5 . . ?
H9A C9 H9B 109.5 . . ?
H9A C9 H9C 109.5 . . ?
H9B C9 H9C 109.5 . . ?
C16 C15 C4 112.9(4) . . ?
C16 C15 C18A 105.0(7) . . ?
C17 C15 C4 108.1(5) . . ?
C17 C15 C16 108.8(6) . . ?
C17 C15 C18A 112.3(8) . . ?
C18B C15 C4 114.8(14) . . ?
C18B C15 C16 127.7(18) . . ?
C18B C15 C17 75(3) . . ?
C18A C15 C4 109.8(5) . . ?
C15 C16 H16A 109.5 . . ?
C15 C16 H16B 109.5 . . ?
C15 C16 H16C 109.5 . . ?
H16A C16 H16B 109.5 . . ?
H16A C16 H16C 109.5 . . ?
H16B C16 H16C 109.5 . . ?
C15 C17 H17A 109.5 . . ?
C15 C17 H17B 109.5 . . ?
C15 C17 H17C 109.5 . . ?
H17A C17 H17B 109.5 . . ?
H17A C17 H17C 109.5 . . ?
H17B C17 H17C 109.5 . . ?
C15 C18B H18A 109.5 . . ?
C15 C18B H18B 109.5 . . ?
C15 C18B H18C 109.5 . . ?
H18A C18B H18B 109.5 . . ?
H18A C18B H18C 109.5 . . ?
H18B C18B H18C 109.5 . . ?
N1 B1 Br1 126.9(3) . . ?
N1 B1 C19 126.7(4) . . ?
C19 B1 Br1 106.3(3) . . ?
C15 C18A H18D 109.5 . . ?
C15 C18A H18E 109.5 . . ?
C15 C18A H18F 109.5 . . ?
H18D C18A H18E 109.5 . . ?
H18D C18A H18F 109.5 . . ?
H18E C18A H18F 109.5 . . ?

loop_
_geom_bond_atom_site_label_1
_geom_bond_atom_site_label_2
_geom_bond_distance
_geom_bond_site_symmetry_2
_geom_bond_publ_flag
Br1 B1 2.074(5) . ?
N1 C1 1.379(5) . ?
N1 B1 1.296(6) . ?
N3 C19 1.349(5) . ?
N3 C21 1.395(5) . ?
N3 C22 1.489(6) . ?
N2 C19 1.337(5) . ?
N2 C20 1.399(6) . ?
N2 C25 1.482(5) . ?
C19 B1 1.605(6) . ?
C28 H28A 0.9600 . ?
C28 H28B 0.9600 . ?
C28 H28C 0.9600 . ?
C28 C20 1.496(7) . ?
C20 C21 1.360(6) . ?
C21 C29 1.496(6) . ?
C29 H29A 0.9600 . ?
C29 H29B 0.9600 . ?
C29 H29C 0.9600 . ?
C23 H23A 0.9600 . ?
C23 H23B 0.9600 . ?
C23 H23C 0.9600 . ?
C23 C22 1.526(6) . ?
C22 H22 0.9800 . ?
C22 C24 1.518(6) . ?
C24 H24A 0.9600 . ?
C24 H24B 0.9600 . ?
C24 H24C 0.9600 . ?
C27 H27A 0.9600 . ?
C27 H27B 0.9600 . ?
C27 H27C 0.9600 . ?
C27 C25 1.525(7) . ?
C25 H25 0.9800 . ?
C25 C26 1.523(7) . ?
C26 H26A 0.9600 . ?
C26 H26B 0.9600 . ?
C26 H26C 0.9600 . ?
C1 C6 1.437(6) . ?
C1 C2 1.432(5) . ?
C6 C5 1.398(6) . ?
C6 C7 1.554(5) . ?
C5 H5 0.9300 . ?
C5 C4 1.393(6) . ?
C4 C3 1.382(6) . ?
C4 C15 1.541(6) . ?
C3 H3 0.9300 . ?
C3 C2 1.399(6) . ?
C2 C11 1.546(6) . ?
C11 C14 1.554(6) . ?
C11 C13 1.531(6) . ?
C11 C12 1.527(6) . ?
C14 H14A 0.9600 . ?
C14 H14B 0.9600 . ?
C14 H14C 0.9600 . ?
C13 H13A 0.9600 . ?
C13 H13B 0.9600 . ?
C13 H13C 0.9600 . ?
C12 H12A 0.9600 . ?
C12 H12B 0.9600 . ?
C12 H12C 0.9600 . ?
C7 C8 1.542(6) . ?
C7 C10 1.537(6) . ?
C7 C9 1.536(6) . ?
C8 H8A 0.9600 . ?
C8 H8B 0.9600 . ?
C8 H8C 0.9600 . ?
C10 H10A 0.9600 . ?
C10 H10B 0.9600 . ?
C10 H10C 0.9600 . ?
C9 H9A 0.9600 . ?
C9 H9B 0.9600 . ?
C9 H9C 0.9600 . ?
C15 C16 1.514(7) . ?
C15 C17 1.512(9) . ?
C15 C18B 1.51(2) . ?
C15 C18A 1.536(10) . ?
C16 H16A 0.9600 . ?
C16 H16B 0.9600 . ?
C16 H16C 0.9600 . ?
C17 H17A 0.9600 . ?
C17 H17B 0.9600 . ?
C17 H17C 0.9600 . ?
C18B H18A 0.9600 . ?
C18B H18B 0.9600 . ?
C18B H18C 0.9600 . ?
C18A H18D 0.9600 . ?
C18A H18E 0.9600 . ?
C18A H18F 0.9600 . ?

loop_
_geom_torsion_atom_site_label_1
_geom_torsion_atom_site_label_2
_geom_torsion_atom_site_label_3
_geom_torsion_atom_site_label_4
_geom_torsion
_geom_torsion_site_symmetry_1
_geom_torsion_site_symmetry_2
_geom_torsion_site_symmetry_3
_geom_torsion_site_symmetry_4
_geom_torsion_publ_flag
N1 C1 C6 C5 174.7(4) . . . . ?
N1 C1 C6 C7 -3.9(6) . . . . ?
N1 C1 C2 C3 -175.1(3) . . . . ?
N1 C1 C2 C11 4.8(6) . . . . ?
N3 C19 B1 Br1 81.4(4) . . . . ?
N3 C19 B1 N1 -100.2(5) . . . . ?
N2 C19 B1 Br1 -94.9(4) . . . . ?
N2 C19 B1 N1 83.5(5) . . . . ?
N2 C20 C21 N3 0.2(4) . . . . ?
N2 C20 C21 C29 -179.5(4) . . . . ?
C19 N3 C21 C20 -0.7(4) . . . . ?
C19 N3 C21 C29 179.1(4) . . . . ?
C19 N3 C22 C23 130.2(4) . . . . ?
C19 N3 C22 C24 -102.2(4) . . . . ?
C19 N2 C20 C28 178.4(4) . . . . ?
C19 N2 C20 C21 0.3(4) . . . . ?
C19 N2 C25 C27 100.3(5) . . . . ?
C19 N2 C25 C26 -130.9(4) . . . . ?
C28 C20 C21 N3 -177.7(4) . . . . ?
C28 C20 C21 C29 2.5(8) . . . . ?
C20 N2 C19 N3 -0.8(4) . . . . ?
C20 N2 C19 B1 176.1(3) . . . . ?
C20 N2 C25 C27 -71.6(6) . . . . ?
C20 N2 C25 C26 57.1(6) . . . . ?
C21 N3 C19 N2 0.9(4) . . . . ?
C21 N3 C19 B1 -176.0(3) . . . . ?
C21 N3 C22 C23 -56.5(5) . . . . ?
C21 N3 C22 C24 71.1(5) . . . . ?
C22 N3 C19 N2 175.3(3) . . . . ?
C22 N3 C19 B1 -1.6(5) . . . . ?
C22 N3 C21 C20 -174.7(4) . . . . ?
C22 N3 C21 C29 5.1(6) . . . . ?
C25 N2 C19 N3 -174.0(4) . . . . ?
C25 N2 C19 B1 2.9(6) . . . . ?
C25 N2 C20 C28 -8.9(7) . . . . ?
C25 N2 C20 C21 173.1(4) . . . . ?
C1 N1 B1 Br1 -5.5(8) . . . . ?
C1 N1 B1 C19 176.4(4) . . . . ?
C1 C6 C5 C4 4.2(6) . . . . ?
C1 C6 C7 C8 -164.8(4) . . . . ?
C1 C6 C7 C10 -47.6(5) . . . . ?
C1 C6 C7 C9 76.2(5) . . . . ?
C1 C2 C11 C14 169.9(4) . . . . ?
C1 C2 C11 C13 52.4(5) . . . . ?
C1 C2 C11 C12 -71.6(5) . . . . ?
C6 C1 C2 C3 11.1(5) . . . . ?
C6 C1 C2 C11 -169.1(3) . . . . ?
C6 C5 C4 C3 3.3(6) . . . . ?
C6 C5 C4 C15 -178.5(4) . . . . ?
C5 C6 C7 C8 16.6(5) . . . . ?
C5 C6 C7 C10 133.7(4) . . . . ?
C5 C6 C7 C9 -102.4(4) . . . . ?
C5 C4 C3 C2 -3.7(6) . . . . ?
C5 C4 C15 C16 167.9(6) . . . . ?
C5 C4 C15 C17 -71.7(7) . . . . ?
C5 C4 C15 C18B 10(3) . . . . ?
C5 C4 C15 C18A 51.1(8) . . . . ?
C4 C3 C2 C1 -3.6(6) . . . . ?
C4 C3 C2 C11 176.5(4) . . . . ?
C3 C4 C15 C16 -14.0(7) . . . . ?
C3 C4 C15 C17 106.3(7) . . . . ?
C3 C4 C15 C18B -172(3) . . . . ?
C3 C4 C15 C18A -130.9(8) . . . . ?
C3 C2 C11 C14 -10.3(5) . . . . ?
C3 C2 C11 C13 -127.8(4) . . . . ?
C3 C2 C11 C12 108.2(4) . . . . ?
C2 C1 C6 C5 -11.4(5) . . . . ?
C2 C1 C6 C7 170.0(4) . . . . ?
C7 C6 C5 C4 -177.1(4) . . . . ?
C15 C4 C3 C2 178.2(4) . . . . ?
B1 N1 C1 C6 -92.3(6) . . . . ?
B1 N1 C1 C2 94.0(6) . . . . ?
